data_7222200
loop_
_publ_author_name
'Maignan, A.'
'Pelloquin, D.'
'Hervieu, M.'
'Martin, C.'
'Raveau, B.'

_publ_section_title
;
 A new form of oxygen deficient 1201-cobaltite (Tl0.4 Sr0.5 Co0.1) Sr2 Co
 O5-d: structure, transport and magnetic properties
;
_journal_name_full 'Journal of Materials Chemistry'
_journal_page_first 1009
_journal_page_last 1016
_journal_volume 12
_journal_year 2002
_chemical_formula_sum 'Co O4.8 Sr2.53 Tl0.47'
_chemical_name_systematic 'Tl0.47 Sr2.53 Co O4.8'
_space_group_IT_number 35
_symmetry_space_group_name_Hall 'C 2 -2'
_symmetry_space_group_name_H-M 'C m m 2'
_cell_angle_alpha 90
_cell_angle_beta 90
_cell_angle_gamma 90
_cell_formula_units_Z 4
_cell_length_a 7.4812
_cell_length_b 18.1849
_cell_length_c 3.741
_cell_volume 508.944
_citation_journal_id_ASTM JMACEP
_cod_data_source_file Maignan_JMACEP_2002_703.cif
_cod_data_source_block Co1O4.8Sr2.53Tl0.47
_cod_original_cell_volume 508.9439
_cod_original_formula_sum 'Co1 O4.8 Sr2.53 Tl0.47'
_cod_database_code 7222200

loop_
_symmetry_equiv_pos_as_xyz
x,y,z
-x,-y,z
-x,y,z
x,-y,z
x+1/2,y+1/2,z
-x+1/2,-y+1/2,z
-x+1/2,y+1/2,z
x+1/2,-y+1/2,z

loop_
_atom_site_label
_atom_site_type_symbol
_atom_site_fract_x
_atom_site_fract_y
_atom_site_fract_z
_atom_site_occupancy
_atom_site_U_iso_or_equiv
Co1 Co+3 0.25 0 0.5 1 0.0
Sr3 Sr+2 0.5 0.1079 0 1 0.0
O4 O-2 0.5 0 0.5 1 0.0
O5 O-2 0 0 0.5 0.6 0.0
O1 O-2 0 0.25 0 1 0.0
O2 O-2 0.25 0.1242 0.5 1 0.0
Sr2 Sr+2 0 0.1028 0 1 0.0
Sr1 Sr+2 0.25 0.25 0.5 0.5275 0.0
Tl1 Tl+3 0.218 0.25 0.5 0.2363 0.0
O3 O-2 0.25 0 0 1 0.0
